data_4078324
loop_
_publ_author_name
'Schm\"ulling, Michael'
'Grove, David M.'
'van Koten, Gerard'
'van Eldik, Rudi'
'Veldman, Nora'
'Spek, A. L.'

_publ_section_title
;
 Comparative Rates of Ligand Substitution Reactions of Pt&#x2212;C-Bonded
 Complexes in Aqueous Solution and the X-ray Crystal Structure of
 [Pt{C6H3(CH2NMe2)2-2,6}(OH2)][OSO2CF3]
;
_journal_issue 5
_journal_name_full Organometallics
_journal_page_first 1384
_journal_paper_doi 10.1021/om950474k
_journal_volume 15
_journal_year 1996
_chemical_formula_sum 'C26 H42 F6 N4 O8 Pt2 S2'
_chemical_formula_weight 1106.92
_chemical_name_systematic
;
 ?
;
_space_group_IT_number 2
_symmetry_cell_setting triclinic
_symmetry_space_group_name_Hall '-P 1'
_symmetry_space_group_name_H-M 'P -1'
_cell_angle_alpha 103.165(11)
_cell_angle_beta 101.212(10)
_cell_angle_gamma 97.836(10)
_cell_formula_units_Z 1
_cell_length_a 8.9360(10)
_cell_length_b 9.0223(10)
_cell_length_c 11.5637(10)
_cell_volume 874.41(17)
_computing_publication_material 'PLATON (Spek, 1990)'
_diffrn_radiation_type 'Mo K\a'
_diffrn_radiation_wavelength 0.71073
_diffrn_reflns_av_R_equivalents 0.0000
_diffrn_reflns_av_sigmaI/netI 0.0000
_diffrn_reflns_limit_h_max 0
_diffrn_reflns_limit_h_min 0
_diffrn_reflns_limit_k_max 0
_diffrn_reflns_limit_k_min 0
_diffrn_reflns_limit_l_max 0
_diffrn_reflns_limit_l_min 0
_diffrn_reflns_number 0
_diffrn_reflns_reduction_process
;
 ?
;
_diffrn_reflns_theta_max 0.00
_diffrn_reflns_theta_min 0.00
_exptl_absorpt_coefficient_mu 8.19
_exptl_crystal_density_diffrn 2.102
_exptl_crystal_F_000 532
_refine_diff_density_max 0.000
_refine_diff_density_min 0.000
_refine_ls_abs_structure_details
;
 ?
;
_refine_ls_goodness_of_fit_all 0.000
_refine_ls_number_parameters 0
_refine_ls_number_reflns 0
_refine_ls_R_factor_obs 0.0000
_refine_ls_shift/esd_max 0.000
_refine_ls_shift/esd_mean 0.000
_refine_ls_wR_factor_all 0.0000
_reflns_number_observed 0
_reflns_number_total 0
_cod_data_source_file om1384.cif
_cod_data_source_block S430A
_cod_depositor_comments
;
The following automatic conversions were performed:

'_symmetry_cell_setting' value 'Triclinic' changed to 'triclinic'
according to /home/saulius/struct/CIF-dictionaries/cif_core.dic
dictionary named 'cif_core.dic' version 2.4.1 from 2010-06-29.

Automatic conversion script
Id: cif_fix_values 1715 2011-07-08 13:25:40Z adriana 
;
_cod_original_cell_volume 874.41(16)
_cod_original_formula_sum ' C26 H42 F6 N4 O8 Pt2 S2'
_cod_database_code 4078324

loop_
_symmetry_equiv_pos_as_xyz
x,y,z
-x,-y,-z

loop_
_atom_site_aniso_label
_atom_site_aniso_U_11
_atom_site_aniso_U_22
_atom_site_aniso_U_33
_atom_site_aniso_U_23
_atom_site_aniso_U_13
_atom_site_aniso_U_12
Pt 0.0100(1) 0.0088(1) 0.0083(1) 0.0026(1) 0.0029(1) 0.0018(1)
O1 0.0216(10) 0.0154(9) 0.0135(9) 0.0029(7) 0.0053(8) 0.0017(8)
N1 0.0113(10) 0.0150(10) 0.0104(10) 0.0031(8) 0.0024(8) 0.0025(8)
N2 0.0148(11) 0.0113(9) 0.0147(10) 0.0038(8) 0.0054(9) 0.0037(8)
C1 0.0103(11) 0.0122(11) 0.0113(11) 0.0026(9) 0.0043(9) 0.0014(9)
C2 0.0109(11) 0.0145(11) 0.0142(12) 0.0050(9) 0.0027(9) 0.0032(9)
C3 0.0140(12) 0.0168(12) 0.0121(11) 0.0030(9) 0.0026(10) 0.0021(10)
C4 0.0146(12) 0.0154(12) 0.0122(12) 0.0003(10) 0.0033(10) 0.0013(10)
C5 0.0149(12) 0.0135(11) 0.0163(12) 0.0041(9) 0.0064(10) 0.0027(10)
C6 0.0127(11) 0.0149(11) 0.0129(11) 0.0051(9) 0.0051(10) 0.0042(9)
C7 0.0157(12) 0.0154(12) 0.0126(11) 0.0045(9) 0.0037(10) 0.0058(10)
C8 0.0170(12) 0.0194(12) 0.0128(12) 0.0063(10) -0.0001(10) 0.0047(10)
C9 0.0173(13) 0.0175(12) 0.0182(13) 0.0075(10) 0.0069(11) 0.0016(10)
C10 0.0146(12) 0.0134(11) 0.0133(12) 0.0048(9) 0.0005(10) 0.0028(10)
C11 0.0142(12) 0.0154(12) 0.0178(12) 0.0076(10) 0.0053(10) 0.0021(10)
C12 0.0173(13) 0.0163(12) 0.0221(14) 0.0038(10) 0.0077(11) 0.0089(10)
S 0.0189(3) 0.0210(3) 0.0123(3) 0.0032(2) 0.0042(3) 0.0052(3)
F1 0.0260(12) 0.0539(16) 0.084(2) -0.0129(15) 0.0262(14) 0.0073(12)
F2 0.0456(17) 0.0298(13) 0.126(3) -0.0117(16) 0.0349(19) -0.0150(12)
F3 0.0544(18) 0.107(3) 0.0365(15) -0.0002(16) -0.0217(14) 0.0341(19)
O2 0.0339(13) 0.0213(10) 0.0256(11) 0.0103(9) 0.0171(10) 0.0132(9)
O3 0.0277(13) 0.0184(11) 0.0561(18) -0.0021(11) 0.0208(13) 0.0008(10)
O4 0.063(2) 0.072(2) 0.0213(13) 0.0238(14) 0.0139(14) 0.0334(18)
C13 0.0241(17) 0.0310(18) 0.040(2) -0.0086(15) 0.0072(16) -0.0005(14)

loop_
_atom_site_label
_atom_site_thermal_displace_type
_atom_site_fract_x
_atom_site_fract_y
_atom_site_fract_z
_atom_site_occupancy
_atom_site_U_iso_or_equiv
Pt Uani 0.32606(1) 0.18750(1) 0.19384(1) 1.000 0.0089(1)
O1 Uani 0.4032(3) 0.3724(2) 0.36356(18) 1.000 0.0170(5)
N1 Uani 0.4074(3) 0.0066(3) 0.2543(2) 1.000 0.0123(6)
N2 Uani 0.2304(3) 0.3255(3) 0.0894(2) 1.000 0.0131(6)
C1 Uani 0.2636(3) 0.0343(3) 0.0416(2) 1.000 0.0112(6)
C2 Uani 0.1653(3) 0.0652(3) -0.0557(2) 1.000 0.0129(7)
C3 Uani 0.1236(3) -0.0443(3) -0.1682(3) 1.000 0.0146(7)
C4 Uani 0.1820(3) -0.1827(3) -0.1803(2) 1.000 0.0147(7)
C5 Uani 0.2818(3) -0.2116(3) -0.0825(3) 1.000 0.0145(7)
C6 Uani 0.3235(3) -0.1017(3) 0.0303(2) 1.000 0.0128(6)
C7 Uani 0.4386(3) -0.1027(3) 0.1441(3) 1.000 0.0141(7)
C8 Uani 0.5515(3) 0.0561(3) 0.3543(3) 1.000 0.0164(7)
C9 Uani 0.2842(3) -0.0793(3) 0.2977(3) 1.000 0.0170(7)
C10 Uani 0.1126(3) 0.2180(3) -0.0219(3) 1.000 0.0139(7)
C11 Uani 0.3563(3) 0.4074(3) 0.0462(3) 1.000 0.0151(7)
C12 Uani 0.1537(3) 0.4428(3) 0.1554(3) 1.000 0.0178(8)
S Uani 0.26978(9) 0.35487(9) 0.63918(6) 1.000 0.0174(2)
F1 Uani -0.0163(3) 0.3794(3) 0.6459(3) 1.000 0.0580(9)
F2 Uani 0.0153(4) 0.1492(3) 0.5687(4) 1.000 0.0726(12)
F3 Uani 0.0237(4) 0.3214(5) 0.4671(3) 1.000 0.0719(13)
O2 Uani 0.3350(3) 0.2599(3) 0.5504(2) 1.000 0.0240(7)
O3 Uani 0.3003(3) 0.5177(3) 0.6440(3) 1.000 0.0348(8)
O4 Uani 0.2933(4) 0.3192(4) 0.7548(3) 1.000 0.0475(10)
C13 Uani 0.0626(5) 0.2972(5) 0.5760(4) 1.000 0.0353(11)
H3 Uiso 0.057(5) -0.027(4) -0.230(4) 1.000 0.018(5)
H4 Uiso 0.170(4) -0.262(4) -0.256(4) 1.000 0.018(5)
H5 Uiso 0.334(4) -0.309(4) -0.088(3) 1.000 0.018(5)
H71 Uiso 0.437(4) -0.199(4) 0.164(3) 1.000 0.010(4)
H72 Uiso 0.539(4) -0.063(4) 0.140(3) 1.000 0.010(4)
H81 Uiso 0.6359(3) 0.1180(3) 0.3330(3) 1.000 0.024(3)
H82 Uiso 0.5859(3) -0.0354(3) 0.3745(3) 1.000 0.024(3)
H83 Uiso 0.5230(3) 0.1187(3) 0.4248(3) 1.000 0.024(3)
H91 Uiso 0.1920(3) -0.1223(3) 0.2305(3) 1.000 0.024(3)
H92 Uiso 0.2553(3) -0.0138(3) 0.3667(3) 1.000 0.024(3)
H93 Uiso 0.3274(3) -0.1641(3) 0.3232(3) 1.000 0.024(3)
H100 Uiso 0.37930 0.33300 0.42900 1.000 0.077(14)
H101 Uiso 0.097(4) 0.258(4) -0.084(3) 1.000 0.010(4)
H102 Uiso 0.009(4) 0.201(4) 0.005(3) 1.000 0.010(4)
H111 Uiso 0.4011(3) 0.3324(3) -0.0057(3) 1.000 0.024(3)
H112 Uiso 0.4365(3) 0.4665(3) 0.1188(3) 1.000 0.024(3)
H113 Uiso 0.3166(3) 0.4785(3) 0.0005(3) 1.000 0.024(3)
H121 Uiso 0.0664(3) 0.3942(3) 0.1824(3) 1.000 0.024(3)
H122 Uiso 0.1161(3) 0.5057(3) 0.1012(3) 1.000 0.024(3)
H123 Uiso 0.2315(3) 0.5091(3) 0.2267(3) 1.000 0.024(3)
H200 Uiso 0.50870 0.41150 0.36080 1.000 0.077(14)

loop_
_atom_type_symbol
_atom_type_description
_atom_type_scat_dispersion_real
_atom_type_scat_dispersion_imag
_atom_type_scat_source
S S 0.1246 0.1234 'International Tables Vol C Tables 4.2.6.8 and 6.1.1.4'
Pt Pt -1.7033 8.3905 'International Tables Vol C Tables 4.2.6.8 and 6.1.1.4'
O O 0.0106 0.0060 'International Tables Vol C Tables 4.2.6.8 and 6.1.1.4'
N N 0.0061 0.0033 'International Tables Vol C Tables 4.2.6.8 and 6.1.1.4'
F F 0.0171 0.0103 'International Tables Vol C Tables 4.2.6.8 and 6.1.1.4'
H H 0.0000 0.0000 'International Tables Vol C Tables 4.2.6.8 and 6.1.1.4'
C C 0.0033 0.0016 'International Tables Vol C Tables 4.2.6.8 and 6.1.1.4'

loop_
_geom_angle_atom_site_label_1
_geom_angle_atom_site_label_2
_geom_angle_atom_site_label_3
_geom_angle
_geom_angle_publ_flag
O1 Pt N1 99.73(8) yes
O1 Pt N2 95.24(9) yes
O1 Pt C1 176.83(9) yes
N1 Pt N2 164.95(9) yes
N1 Pt C1 82.41(10) yes
N2 Pt C1 82.57(10) yes
Pt N1 C7 106.65(17) yes
Pt N1 C8 114.33(19) yes
Pt N1 C9 109.51(18) yes
C7 N1 C8 109.4(2) yes
C7 N1 C9 108.3(2) yes
C8 N1 C9 108.5(2) yes
Pt N2 C10 107.42(18) yes
Pt N2 C11 108.51(18) yes
Pt N2 C12 114.15(17) yes
C10 N2 C11 108.4(2) yes
C10 N2 C12 109.6(2) yes
C11 N2 C12 108.6(2) yes
Pt C1 C2 118.8(2) yes
Pt C1 C6 118.63(17) yes
C2 C1 C6 122.5(2) no
C1 C2 C3 118.9(3) no
C1 C2 C10 113.4(2) no
C3 C2 C10 127.7(2) no
C2 C3 C4 119.0(3) no
C3 C4 C5 121.5(2) no
C4 C5 C6 119.4(3) no
C1 C6 C5 118.6(2) no
C1 C6 C7 113.0(2) no
C5 C6 C7 128.3(3) no
N1 C7 C6 109.5(2) yes
N2 C10 C2 109.2(2) yes
Pt O1 H100 108.99 no
Pt O1 H200 101.62 no
H100 O1 H200 122.61 no
C2 C3 H3 119(3) no
C4 C3 H3 122(3) no
C3 C4 H4 126(2) no
C5 C4 H4 112(2) no
C4 C5 H5 124.6(18) no
C6 C5 H5 115.9(18) no
N1 C7 H71 105(2) no
N1 C7 H72 106(2) no
C6 C7 H71 116(2) no
C6 C7 H72 110(2) no
H71 C7 H72 110(3) no
N1 C8 H81 112.6(3) no
N1 C8 H82 109.6(3) no
N1 C8 H83 106.1(3) no
H81 C8 H82 109.5(4) no
H81 C8 H83 109.5(4) no
H82 C8 H83 109.5(4) no
N1 C9 H91 109.8(3) no
N1 C9 H92 112.4(3) no
N1 C9 H93 106.2(3) no
H91 C9 H92 109.5(4) no
H91 C9 H93 109.5(4) no
H92 C9 H93 109.5(4) no
N2 C10 H101 113(2) no
N2 C10 H102 105.9(19) no
C2 C10 H101 111(2) no
C2 C10 H102 110(2) no
H101 C10 H102 108(3) no
N2 C11 H111 110.3(3) no
N2 C11 H112 107.2(3) no
N2 C11 H113 110.8(3) no
H111 C11 H112 109.5(4) no
H111 C11 H113 109.5(4) no
H112 C11 H113 109.4(4) no
N2 C12 H121 111.7(3) no
N2 C12 H122 109.0(3) no
N2 C12 H123 107.8(3) no
H121 C12 H122 109.4(4) no
H121 C12 H123 109.4(4) no
H122 C12 H123 109.5(4) no
O2 S O3 113.69(17) yes
O2 S O4 114.21(19) yes
O2 S C13 103.45(18) yes
O3 S O4 115.5(2) yes
O3 S C13 103.52(19) yes
O4 S C13 104.5(2) yes
S C13 F1 111.2(3) yes
S C13 F2 110.8(3) yes
S C13 F3 111.3(3) yes
F1 C13 F2 107.5(4) yes
F1 C13 F3 106.5(4) yes
F2 C13 F3 109.4(4) yes

loop_
_geom_bond_atom_site_label_1
_geom_bond_atom_site_label_2
_geom_bond_distance
_geom_bond_publ_flag
Pt O1 2.186(2) yes
Pt N1 2.080(3) yes
Pt N2 2.077(3) yes
Pt C1 1.903(2) yes
N1 C7 1.521(4) yes
N1 C8 1.491(4) yes
N1 C9 1.491(4) yes
N2 C10 1.527(4) yes
N2 C11 1.490(4) yes
N2 C12 1.485(4) yes
C1 C2 1.393(3) no
C1 C6 1.394(4) no
C2 C3 1.390(4) no
C2 C10 1.509(4) no
C3 C4 1.406(4) no
C4 C5 1.396(4) no
C5 C6 1.394(4) no
C6 C7 1.507(4) no
O1 H100 0.9536 no
O1 H200 0.9697 no
C3 H3 0.89(4) no
C4 H4 0.97(4) no
C5 H5 1.04(4) no
C7 H71 0.95(4) no
C7 H72 0.93(4) no
C8 H81 0.981(4) no
C8 H82 0.980(4) no
C8 H83 0.979(4) no
C9 H91 0.980(4) no
C9 H92 0.980(4) no
C9 H93 0.980(4) no
C10 H101 0.87(3) no
C10 H102 1.04(4) no
C11 H111 0.980(4) no
C11 H112 0.980(4) no
C11 H113 0.980(4) no
C12 H121 0.981(4) no
C12 H122 0.980(4) no
C12 H123 0.980(4) no
S O2 1.448(3) yes
S O3 1.443(3) yes
S O4 1.428(3) yes
S C13 1.808(5) yes
F1 C13 1.339(5) yes
F2 C13 1.323(5) yes
F3 C13 1.315(6) yes

loop_
_geom_torsion_atom_site_label_1
_geom_torsion_atom_site_label_2
_geom_torsion_atom_site_label_3
_geom_torsion_atom_site_label_4
_geom_torsion
_geom_torsion_publ_flag
O1 Pt N1 C7 -152.04(18) no
O1 Pt N1 C8 -31.0(2) no
O1 Pt N1 C9 90.96(19) no
C1 Pt N1 C7 25.60(18) no
C1 Pt N1 C8 146.6(2) no
C1 Pt N1 C9 -91.39(19) no
O1 Pt N2 C10 -158.51(18) no
O1 Pt N2 C11 84.51(19) no
O1 Pt N2 C12 -36.7(2) no
C1 Pt N2 C10 23.79(18) no
C1 Pt N2 C11 -93.19(19) no
C1 Pt N2 C12 145.6(2) no
N1 Pt C1 C2 169.1(2) no
N1 Pt C1 C6 -13.7(2) no
N2 Pt C1 C2 -11.9(2) no
N2 Pt C1 C6 165.4(2) no
Pt N1 C7 C6 -32.9(3) no
C8 N1 C7 C6 -157.0(2) no
C9 N1 C7 C6 84.9(3) no
C11 N2 C10 C2 85.9(3) no
C12 N2 C10 C2 -155.7(2) no
Pt N2 C10 C2 -31.1(3) no
C6 C1 C2 C3 0.8(4) no
Pt C1 C2 C3 177.9(2) no
Pt C1 C2 C10 -3.9(3) no
Pt C1 C6 C5 -177.8(2) no
Pt C1 C6 C7 -2.5(3) no
C6 C1 C2 C10 179.0(2) no
C2 C1 C6 C7 174.6(3) no
C2 C1 C6 C5 -0.7(4) no
C1 C2 C10 N2 23.9(3) no
C10 C2 C3 C4 -178.0(3) no
C1 C2 C3 C4 0.0(5) no
C3 C2 C10 N2 -158.0(3) no
C2 C3 C4 C5 -0.7(4) no
C3 C4 C5 C6 0.7(4) no
C4 C5 C6 C1 0.0(9) no
C4 C5 C6 C7 -174.5(3) no
C5 C6 C7 N1 -160.8(3) no
C1 C6 C7 N1 24.5(3) no
O2 S C13 F1 -177.7(3) no
O3 S C13 F1 -58.9(3) no
O4 S C13 F1 62.4(4) no
O2 S C13 F2 62.8(4) no
O3 S C13 F2 -178.4(3) no
O4 S C13 F2 -57.0(4) no
O2 S C13 F3 -59.1(4) no
O3 S C13 F3 59.7(4) no
O4 S C13 F3 -179.0(4) no
